data_4112461
loop_
_publ_author_name
'Apurba K. Patra'
'Michael J. Rose'
'Marilyn M. Olmstead'
'Pradip K. Mascharak'

_publ_section_title
;
 Reactions of Nitric Oxide with a Low-Spin Fe(III) Center Ligated to a
 Tetradentate Dicarboxamide N4 Ligand: Parallels between Heme and Non-heme
 Systems
;
_journal_name_full 'Journal of the American Chemical Society'
_journal_page_first 4780
_journal_page_last 4781
_journal_paper_doi 10.1021/ja040015n
_journal_volume 126
_journal_year 2004
_chemical_formula_sum 'C21 H18 Fe N7 O8'
_chemical_formula_weight 552.27
_chemical_name_common '[Fe(bpb-NO2)(NO3)(DMF)]'
_chemical_name_systematic
; 
 ? 
;
_space_group_IT_number 15
_symmetry_cell_setting monoclinic
_symmetry_space_group_name_Hall '-C 2yc'
_symmetry_space_group_name_H-M 'C 1 2/c 1'
_atom_sites_solution_hydrogens geom
_atom_sites_solution_primary direct
_atom_sites_solution_secondary difmap
_audit_creation_method SHELXL-97
_cell_angle_alpha 90.00
_cell_angle_beta 92.208(4)
_cell_angle_gamma 90.00
_cell_formula_units_Z 8
_cell_length_a 20.846(4)
_cell_length_b 8.1866(17)
_cell_length_c 26.808(6)
_cell_measurement_reflns_used 959
_cell_measurement_temperature 93(2)
_cell_measurement_theta_max 20.0
_cell_measurement_theta_min 2.7
_cell_volume 4571.6(16)
_computing_cell_refinement SMART
_computing_data_collection 'SMART 5.054 (Bruker, 2002)'
_computing_data_reduction 'SAINT 6.36A (Bruker, 2002)'
_computing_molecular_graphics 'SHELXTL 5.1, XP (Sheldrick, 1994)'
_computing_publication_material SHELXL-97
_computing_structure_refinement 'SHELXL-97 (Sheldrick, 1997)'
_computing_structure_solution 'SHELXS-97 (Sheldrick, 1990)'
_diffrn_ambient_temperature 93(2)
_diffrn_detector_area_resol_mean 8.3
_diffrn_measured_fraction_theta_full 1.000
_diffrn_measured_fraction_theta_max 1.000
_diffrn_measurement_device_type 'Bruker SMART 1000'
_diffrn_measurement_method \w
_diffrn_radiation_monochromator graphite
_diffrn_radiation_source 'normal-focus sealed tube'
_diffrn_radiation_type MoK\a
_diffrn_radiation_wavelength 0.71073
_diffrn_reflns_av_R_equivalents 0.0773
_diffrn_reflns_av_sigmaI/netI 0.0719
_diffrn_reflns_limit_h_max 24
_diffrn_reflns_limit_h_min -25
_diffrn_reflns_limit_k_max 9
_diffrn_reflns_limit_k_min -9
_diffrn_reflns_limit_l_max 32
_diffrn_reflns_limit_l_min -32
_diffrn_reflns_number 21398
_diffrn_reflns_theta_full 25.38
_diffrn_reflns_theta_max 25.38
_diffrn_reflns_theta_min 1.52
_diffrn_standards_number 0
_exptl_absorpt_coefficient_mu 0.724
_exptl_absorpt_correction_T_max 0.98
_exptl_absorpt_correction_T_min 0.94
_exptl_absorpt_correction_type none
_exptl_crystal_colour black
_exptl_crystal_density_diffrn 1.605
_exptl_crystal_description needle
_exptl_crystal_F_000 2264
_exptl_crystal_size_max 0.23
_exptl_crystal_size_mid 0.10
_exptl_crystal_size_min 0.03
_refine_diff_density_max 1.520
_refine_diff_density_min -0.573
_refine_diff_density_rms 0.096
_refine_ls_extinction_method none
_refine_ls_goodness_of_fit_ref 1.043
_refine_ls_hydrogen_treatment constr
_refine_ls_matrix_type full
_refine_ls_number_parameters 336
_refine_ls_number_reflns 4199
_refine_ls_number_restraints 0
_refine_ls_restrained_S_all 1.043
_refine_ls_R_factor_all 0.1014
_refine_ls_R_factor_gt 0.0585
_refine_ls_shift/su_max 0.001
_refine_ls_shift/su_mean 0.000
_refine_ls_structure_factor_coef Fsqd
_refine_ls_weighting_details 'calc w=1/[\s^2^(Fo^2^)+(0.1114P)^2^] where P=(Fo^2^+2Fc^2^)/3'
_refine_ls_weighting_scheme calc
_refine_ls_wR_factor_gt 0.1672
_refine_ls_wR_factor_ref 0.1889
_reflns_number_gt 2653
_reflns_number_total 4199
_reflns_threshold_expression I>2\s(I)
_cod_data_source_file ja040015n_s1_3.cif
_cod_data_source_block mn1523
_cod_original_sg_symbol_H-M 'C 2/c'
_cod_database_code 4112461

loop_
_symmetry_equiv_pos_as_xyz
'x, y, z'
'-x, y, -z+1/2'
'x+1/2, y+1/2, z'
'-x+1/2, y+1/2, -z+1/2'
'-x, -y, -z'
'x, -y, z-1/2'
'-x+1/2, -y+1/2, -z'
'x+1/2, -y+1/2, z-1/2'

loop_
_atom_site_label
_atom_site_type_symbol
_atom_site_fract_x
_atom_site_fract_y
_atom_site_fract_z
_atom_site_U_iso_or_equiv
_atom_site_adp_type
_atom_site_occupancy
_atom_site_symmetry_multiplicity
_atom_site_calc_flag
_atom_site_refinement_flags
Fe1 Fe 0.65659(3) 0.68058(8) 0.64179(3) 0.0238(2) Uani 1 1 d .
O1 O 0.6957(2) 0.5047(5) 0.50066(14) 0.0538(12) Uani 1 1 d .
O2 O 0.5613(2) 1.1240(5) 0.6457(2) 0.0622(14) Uani 1 1 d .
N1 N 0.6667(2) 0.6713(5) 0.56658(16) 0.0332(11) Uani 1 1 d .
N2 N 0.6151(2) 0.8933(5) 0.61838(17) 0.0330(11) Uani 1 1 d .
N3 N 0.69639(19) 0.4437(5) 0.63172(14) 0.0229(9) Uani 1 1 d .
N4 N 0.62898(19) 0.7850(5) 0.71153(16) 0.0268(10) Uani 1 1 d .
C1 C 0.6468(3) 0.8085(7) 0.5382(2) 0.0383(14) Uani 1 1 d .
C2 C 0.6153(3) 0.9266(7) 0.5673(2) 0.0392(15) Uani 1 1 d .
C3 C 0.5891(3) 1.0650(8) 0.5436(3) 0.0549(19) Uani 1 1 d .
H3 H 0.5663 1.1458 0.5611 0.066 Uiso 1 1 calc R
C4 C 0.5992(3) 1.0764(8) 0.4911(2) 0.0507(19) Uani 1 1 d .
C5 C 0.6326(4) 0.9711(8) 0.4635(3) 0.0570(19) Uani 1 1 d .
H5 H 0.6395 0.9904 0.4292 0.068 Uiso 1 1 calc R
C6 C 0.6563(3) 0.8343(7) 0.4876(2) 0.0459(16) Uani 1 1 d .
H6 H 0.6795 0.7558 0.4694 0.055 Uiso 1 1 calc R
C7 C 0.6900(3) 0.5330(7) 0.5451(2) 0.0343(13) Uani 1 1 d .
C8 C 0.7072(3) 0.4059(6) 0.58371(18) 0.0285(12) Uani 1 1 d .
C9 C 0.7313(3) 0.2546(7) 0.57046(19) 0.0353(14) Uani 1 1 d .
H9 H 0.7387 0.2310 0.5365 0.042 Uiso 1 1 calc R
C10 C 0.7443(3) 0.1396(6) 0.60640(19) 0.0323(13) Uani 1 1 d .
H10 H 0.7616 0.0363 0.5979 0.039 Uiso 1 1 calc R
C11 C 0.7320(2) 0.1764(6) 0.65533(18) 0.0262(11) Uani 1 1 d .
H11 H 0.7399 0.0981 0.6810 0.031 Uiso 1 1 calc R
C12 C 0.7080(2) 0.3288(6) 0.66641(17) 0.0239(11) Uani 1 1 d .
H12 H 0.6993 0.3531 0.7001 0.029 Uiso 1 1 calc R
C13 C 0.5913(3) 0.9937(7) 0.6527(2) 0.0422(15) Uani 1 1 d .
C14 C 0.6010(2) 0.9339(6) 0.7053(2) 0.0347(13) Uani 1 1 d .
C15 C 0.5807(3) 1.0216(8) 0.7453(3) 0.0457(16) Uani 1 1 d .
H15 H 0.5626 1.1271 0.7403 0.055 Uiso 1 1 calc R
C16 C 0.5864(3) 0.9583(8) 0.7921(3) 0.0495(18) Uani 1 1 d .
H16 H 0.5721 1.0187 0.8198 0.059 Uiso 1 1 calc R
C17 C 0.6140(3) 0.8015(7) 0.7992(2) 0.0380(14) Uani 1 1 d .
H17 H 0.6179 0.7532 0.8314 0.046 Uiso 1 1 calc R
C18 C 0.6348(2) 0.7218(6) 0.75757(19) 0.0297(12) Uani 1 1 d .
H18 H 0.6542 0.6174 0.7617 0.036 Uiso 1 1 calc R
N5 N 0.5720(4) 1.2205(8) 0.4646(3) 0.076(2) Uani 1 1 d .
O3 O 0.5774(3) 1.2255(7) 0.41851(18) 0.0845(19) Uani 1 1 d .
O4 O 0.5418(3) 1.3205(7) 0.4905(2) 0.091(2) Uani 1 1 d .
N6 N 0.77742(19) 0.7427(5) 0.69594(14) 0.0214(9) Uani 1 1 d .
O5 O 0.74626(16) 0.7778(4) 0.65466(12) 0.0263(8) Uani 1 1 d .
O6 O 0.75949(17) 0.6243(4) 0.72116(12) 0.0275(8) Uani 1 1 d .
O7 O 0.82357(16) 0.8284(4) 0.70874(13) 0.0312(9) Uani 1 1 d .
O8 O 0.57432(16) 0.5578(4) 0.65042(13) 0.0287(8) Uani 1 1 d .
C19 C 0.5334(3) 0.5100(7) 0.6181(2) 0.0342(13) Uani 1 1 d .
H19 H 0.5408 0.5271 0.5838 0.041 Uiso 1 1 calc R
N8 N 0.4808(2) 0.4376(5) 0.6308(2) 0.0427(13) Uani 1 1 d .
C20 C 0.4688(3) 0.4100(8) 0.6818(3) 0.062(2) Uani 1 1 d .
H20A H 0.4950 0.3182 0.6942 0.093 Uiso 1 1 calc R
H20B H 0.4233 0.3845 0.6853 0.093 Uiso 1 1 calc R
H20C H 0.4799 0.5083 0.7012 0.093 Uiso 1 1 calc R
C21 C 0.4366(4) 0.3659(10) 0.5927(3) 0.085(3) Uani 1 1 d .
H21A H 0.4507 0.3951 0.5594 0.127 Uiso 1 1 calc R
H21B H 0.3932 0.4082 0.5971 0.127 Uiso 1 1 calc R
H21C H 0.4365 0.2468 0.5963 0.127 Uiso 1 1 calc R

loop_
_atom_site_aniso_label
_atom_site_aniso_U_11
_atom_site_aniso_U_22
_atom_site_aniso_U_33
_atom_site_aniso_U_23
_atom_site_aniso_U_13
_atom_site_aniso_U_12
Fe1 0.0240(4) 0.0168(4) 0.0301(4) 0.0037(3) -0.0045(3) -0.0023(3)
O1 0.085(4) 0.053(3) 0.024(2) 0.0074(19) 0.005(2) -0.002(3)
O2 0.055(3) 0.027(2) 0.102(4) 0.006(2) -0.019(3) 0.017(2)
N1 0.035(3) 0.031(3) 0.033(2) 0.014(2) -0.0104(19) -0.010(2)
N2 0.031(3) 0.017(2) 0.050(3) -0.001(2) -0.009(2) -0.002(2)
N3 0.026(2) 0.021(2) 0.022(2) -0.0030(17) 0.0027(17) -0.0053(18)
N4 0.021(2) 0.016(2) 0.043(3) -0.0033(18) -0.0032(18) 0.0011(18)
C1 0.040(3) 0.029(3) 0.046(3) 0.011(3) -0.014(3) -0.013(3)
C2 0.038(3) 0.032(3) 0.046(3) 0.020(3) -0.022(3) -0.017(3)
C3 0.053(4) 0.032(3) 0.078(5) 0.010(3) -0.021(4) -0.005(3)
C4 0.051(4) 0.053(4) 0.047(4) 0.035(3) -0.023(3) -0.013(3)
C5 0.069(5) 0.041(4) 0.060(4) 0.004(3) -0.013(4) -0.008(4)
C6 0.057(4) 0.040(4) 0.039(3) 0.019(3) -0.017(3) -0.015(3)
C7 0.041(3) 0.030(3) 0.032(3) 0.001(2) -0.001(2) -0.007(3)
C8 0.036(3) 0.028(3) 0.022(3) 0.000(2) 0.004(2) -0.007(2)
C9 0.051(4) 0.034(3) 0.022(3) -0.012(2) 0.011(2) -0.007(3)
C10 0.039(3) 0.021(3) 0.037(3) -0.005(2) 0.009(2) -0.001(2)
C11 0.029(3) 0.020(3) 0.029(3) 0.000(2) 0.000(2) -0.001(2)
C12 0.031(3) 0.020(3) 0.021(2) 0.000(2) 0.001(2) -0.004(2)
C13 0.028(3) 0.022(3) 0.075(5) 0.008(3) -0.014(3) -0.002(2)
C14 0.019(3) 0.025(3) 0.060(4) -0.012(3) -0.003(2) 0.000(2)
C15 0.030(3) 0.035(3) 0.071(5) -0.012(3) -0.008(3) 0.004(3)
C16 0.031(3) 0.046(4) 0.072(5) -0.039(4) 0.005(3) -0.001(3)
C17 0.027(3) 0.043(3) 0.044(3) -0.017(3) 0.001(2) -0.001(3)
C18 0.024(3) 0.026(3) 0.039(3) -0.007(2) 0.004(2) -0.005(2)
N5 0.105(6) 0.043(4) 0.081(5) 0.011(3) 0.001(4) 0.030(4)
O3 0.128(5) 0.089(4) 0.037(3) 0.033(3) -0.002(3) 0.027(4)
O4 0.123(5) 0.068(4) 0.084(4) 0.025(3) 0.005(4) 0.042(4)
N6 0.019(2) 0.018(2) 0.027(2) -0.0051(18) 0.0035(17) 0.0008(18)
O5 0.0239(19) 0.0244(19) 0.0302(19) 0.0042(15) -0.0043(15) -0.0042(15)
O6 0.032(2) 0.0233(18) 0.0277(19) -0.0001(15) 0.0031(15) -0.0012(16)
O7 0.023(2) 0.031(2) 0.039(2) -0.0037(17) -0.0038(15) -0.0072(17)
O8 0.026(2) 0.0236(19) 0.036(2) 0.0006(15) -0.0049(16) -0.0061(15)
C19 0.031(3) 0.027(3) 0.044(3) 0.006(2) -0.011(3) -0.006(3)
N8 0.027(3) 0.023(2) 0.077(4) 0.012(2) -0.012(2) -0.007(2)
C20 0.048(4) 0.036(4) 0.104(6) 0.013(4) 0.040(4) 0.001(3)
C21 0.057(5) 0.071(5) 0.122(7) 0.020(5) -0.044(5) -0.032(4)

loop_
_atom_type_symbol
_atom_type_description
_atom_type_scat_dispersion_real
_atom_type_scat_dispersion_imag
_atom_type_scat_source
C C 0.0033 0.0016 'International Tables Vol C Tables 4.2.6.8 and 6.1.1.4'
H H 0.0000 0.0000 'International Tables Vol C Tables 4.2.6.8 and 6.1.1.4'
N N 0.0061 0.0033 'International Tables Vol C Tables 4.2.6.8 and 6.1.1.4'
O O 0.0106 0.0060 'International Tables Vol C Tables 4.2.6.8 and 6.1.1.4'
Fe Fe 0.3463 0.8444 'International Tables Vol C Tables 4.2.6.8 and 6.1.1.4'

loop_
_geom_angle_atom_site_label_1
_geom_angle_atom_site_label_2
_geom_angle_atom_site_label_3
_geom_angle
O8 Fe1 N2 96.30(16)
O8 Fe1 N1 102.50(16)
N2 Fe1 N1 77.60(18)
O8 Fe1 O5 162.26(13)
N2 Fe1 O5 95.36(16)
N1 Fe1 O5 93.03(15)
O8 Fe1 N3 84.11(15)
N2 Fe1 N3 154.66(17)
N1 Fe1 N3 77.58(16)
O5 Fe1 N3 91.01(15)
O8 Fe1 N4 80.84(15)
N2 Fe1 N4 78.66(17)
N1 Fe1 N4 156.25(17)
O5 Fe1 N4 88.41(15)
N3 Fe1 N4 126.12(15)
C7 N1 C1 122.3(5)
C7 N1 Fe1 120.0(3)
C1 N1 Fe1 117.7(4)
C13 N2 C2 124.6(5)
C13 N2 Fe1 118.5(4)
C2 N2 Fe1 116.9(4)
C12 N3 C8 118.0(4)
C12 N3 Fe1 127.8(3)
C8 N3 Fe1 114.1(3)
C18 N4 C14 118.9(5)
C18 N4 Fe1 129.0(3)
C14 N4 Fe1 112.2(4)
C6 C1 N1 126.6(6)
C6 C1 C2 121.1(5)
N1 C1 C2 112.3(5)
N2 C2 C3 126.0(6)
N2 C2 C1 115.1(5)
C3 C2 C1 118.9(6)
C2 C3 C4 115.4(7)
C2 C3 H3 122.3
C4 C3 H3 122.3
C5 C4 C3 126.5(6)
C5 C4 N5 116.4(6)
C3 C4 N5 117.0(7)
C4 C5 C6 116.6(7)
C4 C5 H5 121.7
C6 C5 H5 121.7
C5 C6 C1 121.2(7)
C5 C6 H6 119.4
C1 C6 H6 119.4
O1 C7 N1 128.0(5)
O1 C7 C8 120.7(5)
N1 C7 C8 111.2(4)
N3 C8 C9 121.6(5)
N3 C8 C7 117.0(5)
C9 C8 C7 121.4(4)
C10 C9 C8 119.9(5)
C10 C9 H9 120.0
C8 C9 H9 120.0
C9 C10 C11 118.7(5)
C9 C10 H10 120.7
C11 C10 H10 120.7
C10 C11 C12 119.0(5)
C10 C11 H11 120.5
C12 C11 H11 120.5
N3 C12 C11 122.9(4)
N3 C12 H12 118.6
C11 C12 H12 118.6
O2 C13 N2 128.1(6)
O2 C13 C14 118.1(6)
N2 C13 C14 113.8(5)
N4 C14 C15 121.2(6)
N4 C14 C13 116.8(5)
C15 C14 C13 122.0(5)
C16 C15 C14 120.3(6)
C16 C15 H15 119.9
C14 C15 H15 119.9
C15 C16 C17 119.4(6)
C15 C16 H16 120.3
C17 C16 H16 120.3
C18 C17 C16 117.4(6)
C18 C17 H17 121.3
C16 C17 H17 121.3
N4 C18 C17 122.9(5)
N4 C18 H18 118.5
C17 C18 H18 118.5
O3 N5 O4 126.3(6)
O3 N5 C4 117.0(6)
O4 N5 C4 116.5(7)
O7 N6 O6 122.7(4)
O7 N6 O5 118.3(4)
O6 N6 O5 119.0(4)
N6 O5 Fe1 118.8(3)
C19 O8 Fe1 129.7(4)
O8 C19 N8 121.3(5)
O8 C19 H19 119.3
N8 C19 H19 119.3
C19 N8 C20 120.3(5)
C19 N8 C21 120.8(6)
C20 N8 C21 118.5(6)
N8 C20 H20A 109.5
N8 C20 H20B 109.5
H20A C20 H20B 109.5
N8 C20 H20C 109.5
H20A C20 H20C 109.5
H20B C20 H20C 109.5
N8 C21 H21A 109.5
N8 C21 H21B 109.5
H21A C21 H21B 109.5
N8 C21 H21C 109.5
H21A C21 H21C 109.5
H21B C21 H21C 109.5

loop_
_geom_bond_atom_site_label_1
_geom_bond_atom_site_label_2
_geom_bond_distance
Fe1 O8 2.009(4)
Fe1 N2 2.033(4)
Fe1 N1 2.037(4)
Fe1 O5 2.049(3)
Fe1 N3 2.131(4)
Fe1 N4 2.154(4)
O1 C7 1.223(6)
O2 C13 1.247(7)
N1 C7 1.368(7)
N1 C1 1.410(7)
N2 C13 1.344(8)
N2 C2 1.397(7)
N3 C12 1.338(6)
N3 C8 1.351(6)
N4 C18 1.340(7)
N4 C14 1.358(6)
C1 C6 1.395(8)
C1 C2 1.418(9)
C2 C3 1.399(8)
C3 C4 1.434(9)
C3 H3 0.9500
C4 C5 1.346(10)
C4 N5 1.479(8)
C5 C6 1.375(9)
C5 H5 0.9500
C6 H6 0.9500
C7 C8 1.502(7)
C8 C9 1.388(8)
C9 C10 1.367(8)
C9 H9 0.9500
C10 C11 1.380(7)
C10 H10 0.9500
C11 C12 1.381(7)
C11 H11 0.9500
C12 H12 0.9500
C13 C14 1.499(8)
C14 C15 1.371(8)
C15 C16 1.358(9)
C15 H15 0.9500
C16 C17 1.416(9)
C16 H16 0.9500
C17 C18 1.377(7)
C17 H17 0.9500
C18 H18 0.9500
N5 O3 1.247(8)
N5 O4 1.257(8)
N6 O7 1.229(5)
N6 O6 1.247(5)
N6 O5 1.294(5)
O8 C19 1.255(6)
C19 N8 1.301(7)
C19 H19 0.9500
N8 C20 1.419(8)
N8 C21 1.470(8)
C20 H20A 0.9800
C20 H20B 0.9800
C20 H20C 0.9800
C21 H21A 0.9800
C21 H21B 0.9800
C21 H21C 0.9800
